data_2018997
loop_
_publ_author_name
'Gomes, Ligia R.'
'Low, John Nicolson'
'Rodrigues, Ana S. M. C.'
'Wardell, James L.'
'da Lima, Camillo H.'
'de Souza, Marcus V. N.'

_publ_section_title
;
 Five <i>N</i>'-benzylidene-<i>N</i>-methylpyrazine-2-carbohydrazides
;
_journal_coeditor_code SK3484
_journal_issue 5
_journal_name_full 'Acta Crystallographica Section C'
_journal_page_first 549
_journal_page_last 555
_journal_paper_doi 10.1107/S0108270113010056
_journal_volume 69
_journal_year 2013
_chemical_formula_iupac 'C14 H14 N4 O2'
_chemical_formula_moiety 'C14 H14 N4 O2'
_chemical_formula_sum 'C14 H14 N4 O2'
_chemical_formula_weight 270.29
_chemical_name_systematic
;
<i>N</i>'-(2-Methoxybenzylidene)-<i>N</i>-methylpyrazine-2-carbohydrazide
;
_space_group_IT_number 2
_symmetry_cell_setting triclinic
_symmetry_space_group_name_Hall '-P 1'
_symmetry_space_group_name_H-M 'P -1'
_atom_sites_solution_hydrogens geom
_atom_sites_solution_primary direct
_atom_sites_solution_secondary difmap
_audit_creation_method SHELXL97
_cell_angle_alpha 94.08(3)
_cell_angle_beta 90.36(3)
_cell_angle_gamma 92.07(3)
_cell_formula_units_Z 2
_cell_length_a 4.032(5)
_cell_length_b 10.628(15)
_cell_length_c 15.034(19)
_cell_measurement_reflns_used 1623
_cell_measurement_temperature 100
_cell_measurement_theta_max 31.2
_cell_measurement_theta_min 2.4
_cell_volume 642.2(15)
_computing_cell_refinement 'CrystalClear-SM Expert (Rigaku, 2011)'
_computing_data_collection 'CrystalClear-SM Expert (Rigaku, 2011)'
_computing_data_reduction 'CrystalClear-SM Expert (Rigaku, 2011)'
_computing_molecular_graphics 'PLATON (Spek, 2009)'
_computing_publication_material
;
OSCAIL (McArdle <i>et al.</i>, 2004) and SHELXL97 (Sheldrick,
2008)
;
_computing_structure_refinement
;
OSCAIL (McArdle <i>et al.</i>, 2004) and SHELXL97 (Sheldrick,
2008)
;
_computing_structure_solution 'SHELXS97 (Sheldrick, 2008)'
_diffrn_ambient_temperature 100
_diffrn_detector_area_resol_mean 28.5714
_diffrn_measured_fraction_theta_full 0.990
_diffrn_measured_fraction_theta_max 0.990
_diffrn_measurement_device 'Rigaku AFC12 (right); Nonius Kappa three-circle'
_diffrn_measurement_device_type 'Rigaku Saturn724+'
_diffrn_measurement_method 'profile data from \w-scans'
_diffrn_radiation_monochromator Confocal
_diffrn_radiation_type MoK\a
_diffrn_radiation_wavelength 0.71075
_diffrn_reflns_av_R_equivalents 0.0333
_diffrn_reflns_limit_h_max 4
_diffrn_reflns_limit_h_min -3
_diffrn_reflns_limit_k_max 12
_diffrn_reflns_limit_k_min -12
_diffrn_reflns_limit_l_max 17
_diffrn_reflns_limit_l_min -17
_diffrn_reflns_number 4990
_diffrn_reflns_theta_full 25.00
_diffrn_reflns_theta_max 25.03
_diffrn_reflns_theta_min 3.21
_exptl_absorpt_coefficient_mu 0.097
_exptl_absorpt_correction_T_max 0.9884
_exptl_absorpt_correction_T_min 0.9827
_exptl_absorpt_correction_type multi-scan
_exptl_absorpt_process_details '(CrystalClear-SM Expert; Rigaku, 2011)'
_exptl_crystal_colour brown
_exptl_crystal_density_diffrn 1.394
_exptl_crystal_density_method 'not measured'
_exptl_crystal_description block
_exptl_crystal_F_000 284
_exptl_crystal_size_max 0.18
_exptl_crystal_size_mid 0.13
_exptl_crystal_size_min 0.12
_refine_diff_density_max 0.175
_refine_diff_density_min -0.255
_refine_ls_extinction_method none
_refine_ls_goodness_of_fit_ref 1.100
_refine_ls_hydrogen_treatment constr
_refine_ls_matrix_type full
_refine_ls_number_parameters 185
_refine_ls_number_reflns 2246
_refine_ls_number_restraints 6
_refine_ls_restrained_S_all 1.101
_refine_ls_R_factor_all 0.0668
_refine_ls_R_factor_gt 0.0548
_refine_ls_shift/su_max 0.000
_refine_ls_shift/su_mean 0.000
_refine_ls_structure_factor_coef Fsqd
_refine_ls_weighting_details 'calc w = 1/[\s^2^(Fo^2^)+(0.0898P)^2^+0.0839P] where P=(Fo^2^+2Fc^2^)/3'
_refine_ls_weighting_scheme calc
_refine_ls_wR_factor_gt 0.1466
_refine_ls_wR_factor_ref 0.1588
_reflns_number_gt 1859
_reflns_number_total 2246
_reflns_threshold_expression I>2\s(I)
_cod_data_source_file sk3484.cif
_cod_data_source_block IIb
_cod_database_code 2018997
_cod_database_fobs_code 2018997

loop_
_symmetry_equiv_pos_as_xyz
'x, y, z'
'-x, -y, -z'

loop_
_atom_site_type_symbol
_atom_site_label
_atom_site_fract_x
_atom_site_fract_y
_atom_site_fract_z
_atom_site_U_iso_or_equiv
_atom_site_adp_type
_atom_site_calc_flag
_atom_site_refinement_flags
_atom_site_occupancy
_atom_site_symmetry_multiplicity
_atom_site_disorder_assembly
_atom_site_disorder_group
O O2 0.8377(4) 0.40652(13) 0.38061(9) 0.0375(4) Uani d . 1 1 . .
O O12 -0.0014(4) 0.97966(14) 0.37116(11) 0.0457(5) Uani d . 1 1 . .
N N1 0.4082(4) 0.65216(15) 0.29794(10) 0.0274(4) Uani d . 1 1 . .
N N2 0.5864(4) 0.59046(15) 0.35931(10) 0.0274(4) Uani d . 1 1 . .
C C1 0.3178(5) 0.76459(18) 0.31972(13) 0.0296(5) Uani d . 1 1 . .
H H1 0.3606 0.8017 0.3782 0.035 Uiso calc R 1 1 . .
C C2 0.6893(5) 0.47329(18) 0.33125(12) 0.0284(5) Uani d . 1 1 B .
C C11 0.1489(5) 0.83521(18) 0.25415(14) 0.0312(5) Uani d . 1 1 . .
C C12 -0.0030(5) 0.94854(18) 0.28078(16) 0.0367(5) Uani d . 1 1 . .
C C13 -0.1466(6) 1.0204(2) 0.21866(19) 0.0460(6) Uani d . 1 1 . .
H H13 -0.2464 1.0974 0.2374 0.055 Uiso calc R 1 1 . .
C C14 -0.1441(6) 0.9796(2) 0.12891(19) 0.0471(6) Uani d . 1 1 . .
H H14 -0.2417 1.0289 0.0861 0.056 Uiso calc R 1 1 . .
C C15 0.0005(5) 0.8673(2) 0.10160(16) 0.0417(6) Uani d . 1 1 . .
H H15 -0.0001 0.8389 0.0402 0.050 Uiso calc R 1 1 . .
C C16 0.1455(5) 0.79676(19) 0.16372(14) 0.0347(5) Uani d . 1 1 . .
H H16 0.2453 0.7201 0.1443 0.042 Uiso calc R 1 1 . .
C C27 0.6666(5) 0.6458(2) 0.44850(12) 0.0340(5) Uani d . 1 1 . .
H H27A 0.8087 0.5893 0.4790 0.051 Uiso calc R 1 1 . .
H H27B 0.4614 0.6577 0.4822 0.051 Uiso calc R 1 1 . .
H H27C 0.7836 0.7276 0.4443 0.051 Uiso calc R 1 1 . .
C C22 0.6213(5) 0.42870(17) 0.23544(12) 0.0258(4) Uani d D 1 1 . .
C C25 0.5341(5) 0.34126(19) 0.06766(13) 0.0317(5) Uani d D 1 1 . .
H H25 0.4943 0.3080 0.0081 0.038 Uiso calc R 1 1 A 1
C C23 0.749(3) 0.4998(11) 0.1676(9) 0.0271(13) Uani d PD 0.527(9) 1 B 1
H H23 0.8672 0.5776 0.1818 0.032 Uiso calc PR 0.527(9) 1 B 1
C C26 0.419(2) 0.2706(9) 0.1407(4) 0.0271(13) Uani d PD 0.527(9) 1 B 1
H H26 0.3043 0.1917 0.1279 0.032 Uiso calc PR 0.527(9) 1 B 1
N N21 0.4691(17) 0.3124(6) 0.2250(3) 0.0282(13) Uani d PD 0.527(9) 1 B 1
N N24 0.702(2) 0.4571(6) 0.0834(6) 0.0282(13) Uani d PD 0.527(9) 1 B 1
N N21A 0.779(3) 0.4873(10) 0.1712(8) 0.0282(13) Uani d PD 0.473(9) 1 B 2
N N24A 0.376(2) 0.2812(8) 0.1252(4) 0.0282(13) Uani d PD 0.473(9) 1 B 2
C C23A 0.420(2) 0.3263(9) 0.2109(5) 0.0271(13) Uani d PD 0.473(9) 1 B 2
H H23A 0.3059 0.2846 0.2561 0.032 Uiso calc PR 0.473(9) 1 B 2
C C26A 0.742(3) 0.4378(8) 0.0867(8) 0.0271(13) Uani d PD 0.473(9) 1 B 2
H H26A 0.8665 0.4728 0.0405 0.032 Uiso calc PR 0.473(9) 1 B 2
C C121 -0.1477(7) 1.0963(2) 0.4016(2) 0.0682(9) Uani d . 1 1 . .
H H12A -0.1318 1.1074 0.4668 0.102 Uiso calc R 1 1 . .
H H12B -0.3816 1.0941 0.3832 0.102 Uiso calc R 1 1 . .
H H12C -0.0295 1.1668 0.3755 0.102 Uiso calc R 1 1 . .

loop_
_atom_site_aniso_label
_atom_site_aniso_U_11
_atom_site_aniso_U_22
_atom_site_aniso_U_33
_atom_site_aniso_U_12
_atom_site_aniso_U_13
_atom_site_aniso_U_23
O2 0.0508(10) 0.0342(8) 0.0286(8) 0.0079(7) 0.0002(7) 0.0066(6)
O12 0.0437(9) 0.0239(8) 0.0672(11) 0.0052(7) 0.0078(8) -0.0161(7)
N1 0.0256(9) 0.0229(9) 0.0333(9) -0.0010(6) 0.0042(7) 0.0004(7)
N2 0.0311(9) 0.0247(9) 0.0260(9) 0.0004(7) 0.0017(7) -0.0016(6)
C1 0.0263(10) 0.0239(10) 0.0374(11) -0.0035(8) 0.0093(8) -0.0038(8)
C2 0.0307(11) 0.0283(11) 0.0264(10) 0.0009(8) 0.0048(8) 0.0031(8)
C11 0.0242(10) 0.0215(10) 0.0474(12) -0.0032(8) 0.0089(9) 0.0009(8)
C12 0.0276(11) 0.0194(10) 0.0622(14) -0.0026(8) 0.0083(10) -0.0031(10)
C13 0.0318(12) 0.0197(11) 0.0870(19) 0.0006(9) 0.0094(12) 0.0069(11)
C14 0.0351(12) 0.0328(13) 0.0756(17) -0.0032(10) 0.0025(11) 0.0220(12)
C15 0.0337(12) 0.0368(13) 0.0557(14) -0.0024(9) 0.0055(10) 0.0127(10)
C16 0.0301(11) 0.0262(11) 0.0481(13) 0.0011(8) 0.0090(9) 0.0054(9)
C27 0.0387(12) 0.0363(12) 0.0255(10) -0.0044(9) 0.0010(8) -0.0051(8)
C22 0.0293(10) 0.0194(10) 0.0292(10) 0.0063(8) 0.0042(8) 0.0025(8)
C25 0.0399(12) 0.0273(11) 0.0282(10) 0.0080(9) 0.0018(8) -0.0006(8)
C23 0.036(2) 0.022(2) 0.0249(18) 0.0044(17) 0.0028(16) 0.0102(14)
C26 0.036(2) 0.022(2) 0.0249(18) 0.0044(17) 0.0028(16) 0.0102(14)
N21 0.042(2) 0.0186(17) 0.0245(16) 0.0060(15) -0.0020(14) 0.0014(15)
N24 0.042(2) 0.0186(17) 0.0245(16) 0.0060(15) -0.0020(14) 0.0014(15)
N21A 0.042(2) 0.0186(17) 0.0245(16) 0.0060(15) -0.0020(14) 0.0014(15)
N24A 0.042(2) 0.0186(17) 0.0245(16) 0.0060(15) -0.0020(14) 0.0014(15)
C23A 0.036(2) 0.022(2) 0.0249(18) 0.0044(17) 0.0028(16) 0.0102(14)
C26A 0.036(2) 0.022(2) 0.0249(18) 0.0044(17) 0.0028(16) 0.0102(14)
C121 0.0519(16) 0.0407(15) 0.106(2) 0.0179(12) -0.0098(15) -0.0408(15)

loop_
_atom_type_symbol
_atom_type_description
_atom_type_scat_dispersion_real
_atom_type_scat_dispersion_imag
_atom_type_scat_source
C C 0.0033 0.0016 'International Tables Vol C Tables 4.2.6.8 and 6.1.1.4'
H H 0.0000 0.0000 'International Tables Vol C Tables 4.2.6.8 and 6.1.1.4'
N N 0.0061 0.0033 'International Tables Vol C Tables 4.2.6.8 and 6.1.1.4'
O O 0.0106 0.0060 'International Tables Vol C Tables 4.2.6.8 and 6.1.1.4'

loop_
_geom_angle_atom_site_label_1
_geom_angle_atom_site_label_2
_geom_angle_atom_site_label_3
_geom_angle
C12 O12 C121 117.3(2)
C1 N1 N2 118.49(17)
C2 N2 N1 116.06(16)
C2 N2 C27 121.02(16)
N1 N2 C27 122.91(17)
N1 C1 C11 119.65(19)
N1 C1 H1 120.2
C11 C1 H1 120.2
O2 C2 N2 122.42(18)
O2 C2 C22 120.34(18)
N2 C2 C22 117.22(16)
C16 C11 C12 117.9(2)
C16 C11 C1 121.83(19)
C12 C11 C1 120.3(2)
O12 C12 C13 123.8(2)
O12 C12 C11 115.3(2)
C13 C12 C11 120.9(2)
C12 C13 C14 119.7(2)
C12 C13 H13 120.1
C14 C13 H13 120.1
C15 C14 C13 120.2(2)
C15 C14 H14 119.9
C13 C14 H14 119.9
C16 C15 C14 119.8(2)
C16 C15 H15 120.1
C14 C15 H15 120.1
C15 C16 C11 121.6(2)
C15 C16 H16 119.2
C11 C16 H16 119.2
N2 C27 H27A 109.5
N2 C27 H27B 109.5
H27A C27 H27B 109.5
N2 C27 H27C 109.5
H27A C27 H27C 109.5
H27B C27 H27C 109.5
N21A C22 N21 125.2(5)
N21A C22 C23A 118.0(6)
N21 C22 C23 126.6(5)
C23A C22 C23 117.6(7)
N21A C22 C2 118.9(5)
N21 C22 C2 113.6(3)
C23A C22 C2 122.9(3)
C23 C22 C2 119.3(5)
N24A C25 C26A 124.7(6)
N24A C25 N24 126.0(4)
C26A C25 C26 117.4(6)
N24 C25 C26 120.9(5)
N24A C25 H25 113.4
C26A C25 H25 121.8
N24 C25 H25 119.6
C26 C25 H25 119.6
N24 C23 C22 119.1(8)
N24 C23 H23 120.4
C22 C23 H23 120.4
N21 C26 C25 122.0(5)
N21 C26 H26 119.0
C25 C26 H26 119.0
C26 N21 C22 114.0(4)
C23 N24 C25 117.2(5)
C22 N21A C26A 118.0(7)
C25 N24A C23A 115.6(5)
N24A C23A C22 123.0(5)
N24A C23A H23A 118.5
C22 C23A H23A 118.5
C25 C26A N21A 120.4(7)
C25 C26A H26A 119.8
N21A C26A H26A 119.8
O12 C121 H12A 109.5
O12 C121 H12B 109.5
H12A C121 H12B 109.5
O12 C121 H12C 109.5
H12A C121 H12C 109.5
H12B C121 H12C 109.5

loop_
_geom_bond_atom_site_label_1
_geom_bond_atom_site_label_2
_geom_bond_distance
O2 C2 1.230(3)
O12 C12 1.375(3)
O12 C121 1.439(3)
N1 C1 1.283(3)
N1 N2 1.382(3)
N2 C2 1.366(3)
N2 C27 1.455(3)
C1 C11 1.460(3)
C1 H1 0.9500
C2 C22 1.504(3)
C11 C16 1.391(3)
C11 C12 1.405(3)
C12 C13 1.385(4)
C13 C14 1.388(4)
C13 H13 0.9500
C14 C15 1.385(4)
C14 H14 0.9500
C15 C16 1.379(3)
C15 H15 0.9500
C16 H16 0.9500
C27 H27A 0.9800
C27 H27B 0.9800
C27 H27C 0.9800
C22 N21A 1.337(13)
C22 N21 1.359(7)
C22 C23A 1.362(9)
C22 C23 1.402(14)
C25 N24A 1.273(7)
C25 C26A 1.315(10)
C25 N24 1.388(8)
C25 C26 1.443(8)
C25 H25 0.9500
C23 N24 1.324(10)
C23 H23 0.9500
C26 N21 1.324(7)
C26 H26 0.9500
N21A C26A 1.346(10)
N24A C23A 1.351(8)
C23A H23A 0.9500
C26A H26A 0.9500
C121 H12A 0.9800
C121 H12B 0.9800
C121 H12C 0.9800

loop_
_geom_hbond_atom_site_label_D
_geom_hbond_atom_site_label_H
_geom_hbond_atom_site_label_A
_geom_hbond_site_symmetry_A
_geom_hbond_distance_DH
_geom_hbond_distance_HA
_geom_hbond_distance_DA
_geom_hbond_angle_DHA
C13 H13 N21 1_465 0.95 2.61 3.514(8) 159

loop_
_geom_torsion_atom_site_label_1
_geom_torsion_atom_site_label_2
_geom_torsion_atom_site_label_3
_geom_torsion_atom_site_label_4
_geom_torsion
C1 N1 N2 C2 -177.12(16)
C1 N1 N2 C27 2.1(3)
N2 N1 C1 C11 175.87(15)
N1 N2 C2 O2 -176.87(17)
C27 N2 C2 O2 3.9(3)
N1 N2 C2 C22 4.6(2)
C27 N2 C2 C22 -174.65(16)
N1 C1 C11 C16 -14.3(3)
N1 C1 C11 C12 168.73(18)
C121 O12 C12 C13 -2.3(3)
C121 O12 C12 C11 178.69(19)
C16 C11 C12 O12 177.98(17)
C1 C11 C12 O12 -4.9(3)
C16 C11 C12 C13 -1.0(3)
C1 C11 C12 C13 176.06(18)
O12 C12 C13 C14 -178.22(19)
C11 C12 C13 C14 0.7(3)
C12 C13 C14 C15 0.2(3)
C13 C14 C15 C16 -0.7(3)
C14 C15 C16 C11 0.4(3)
C12 C11 C16 C15 0.5(3)
C1 C11 C16 C15 -176.56(18)
O2 C2 C22 N21A -111.5(6)
N2 C2 C22 N21A 67.1(6)
O2 C2 C22 N21 52.5(4)
N2 C2 C22 N21 -128.9(4)
O2 C2 C22 C23A 64.6(6)
N2 C2 C22 C23A -116.8(5)
O2 C2 C22 C23 -120.2(6)
N2 C2 C22 C23 58.4(6)
N21A C22 C23 N24 87(7)
N21 C22 C23 N24 5.1(8)
C23A C22 C23 N24 -7.8(13)
C2 C22 C23 N24 176.8(4)
N24A C25 C26 N21 -120(4)
C26A C25 C26 N21 11.9(11)
N24 C25 C26 N21 -0.2(6)
C25 C26 N21 C22 3.1(6)
N21A C22 N21 C26 -14.9(10)
C23A C22 N21 C26 49(2)
C23 C22 N21 C26 -5.6(7)
C2 C22 N21 C26 -177.7(3)
C22 C23 N24 C25 -1.6(8)
N24A C25 N24 C23 11.7(8)
C26A C25 N24 C23 -76(4)
C26 C25 N24 C23 -0.6(6)
N21 C22 N21A C26A 11.1(12)
C23A C22 N21A C26A -3.2(7)
C23 C22 N21A C26A -92(8)
C2 C22 N21A C26A 173.1(4)
C26A C25 N24A C23A 3.0(7)
N24 C25 N24A C23A -10.6(10)
C26 C25 N24A C23A 56(3)
C25 N24A C23A C22 -0.3(7)
N21A C22 C23A N24A 0.6(7)
N21 C22 C23A N24A -123(3)
C23 C22 C23A N24A 9.2(12)
C2 C22 C23A N24A -175.6(4)
N24A C25 C26A N21A -5.9(7)
N24 C25 C26A N21A 95(4)
C26 C25 C26A N21A -16.2(9)
C22 N21A C26A C25 5.8(7)
